data_2231494
loop_
_publ_author_name
'Hashim, Nur Athirah'
'Ahmad, Farediah'
'Basar, Norazah'
'Awang, Khalijah'
'Ng, Seik Weng'

_publ_section_title
;
 (<i>E</i>)-3-[3,4-Bis(methoxymethoxy)phenyl]-1-(7-hydroxy-5-methoxy-2,2-dimethylchroman-8-yl)prop-2-en-1-one
;
_journal_coeditor_code HB6345
_journal_issue 9
_journal_name_full 'Acta Crystallographica Section E'
_journal_page_first o2300
_journal_paper_doi 10.1107/S160053681103131X
_journal_volume 67
_journal_year 2011
_chemical_formula_iupac 'C25 H30 O8'
_chemical_formula_moiety 'C25 H30 O8'
_chemical_formula_sum 'C25 H30 O8'
_chemical_formula_weight 458.49
_chemical_name_systematic
;
(<i>E</i>)-3-[3,4-Bis(methoxymethoxy)phenyl]-1-(7-hydroxy-5-methoxy-
2,2-dimethylchroman-8-yl)prop-2-en-1-one
;
_space_group_IT_number 7
_symmetry_cell_setting monoclinic
_symmetry_space_group_name_Hall 'P -2yc'
_symmetry_space_group_name_H-M 'P 1 c 1'
_atom_sites_solution_hydrogens geom
_atom_sites_solution_primary direct
_atom_sites_solution_secondary difmap
_audit_creation_method SHELXL-97
_cell_angle_alpha 90.00
_cell_angle_beta 107.6840(10)
_cell_angle_gamma 90.00
_cell_formula_units_Z 2
_cell_length_a 9.5990(8)
_cell_length_b 8.3294(7)
_cell_length_c 14.7444(12)
_cell_measurement_reflns_used 3857
_cell_measurement_temperature 100(2)
_cell_measurement_theta_max 28.22
_cell_measurement_theta_min 2.23
_cell_volume 1123.17(16)
_computing_cell_refinement 'SAINT (Bruker, 2009)'
_computing_data_collection 'APEX2 (Bruker, 2009)'
_computing_data_reduction 'SAINT (Bruker, 2009)'
_computing_molecular_graphics 'X-SEED (Barbour, 2001)'
_computing_publication_material 'publCIF (Westrip, 2010)'
_computing_structure_refinement 'SHELXL97 (Sheldrick, 2008)'
_computing_structure_solution 'SHELXS97 (Sheldrick, 2008)'
_diffrn_ambient_temperature 100(2)
_diffrn_measured_fraction_theta_full 0.998
_diffrn_measured_fraction_theta_max 0.998
_diffrn_measurement_device_type 'Bruker SMART APEX CCD'
_diffrn_measurement_method \w
_diffrn_radiation_monochromator graphite
_diffrn_radiation_source 'fine-focus sealed tube'
_diffrn_radiation_type MoK\a
_diffrn_radiation_wavelength 0.71073
_diffrn_reflns_av_R_equivalents 0.0370
_diffrn_reflns_av_sigmaI/netI 0.0304
_diffrn_reflns_limit_h_max 12
_diffrn_reflns_limit_h_min -12
_diffrn_reflns_limit_k_max 10
_diffrn_reflns_limit_k_min -10
_diffrn_reflns_limit_l_max 19
_diffrn_reflns_limit_l_min -19
_diffrn_reflns_number 10316
_diffrn_reflns_theta_full 27.50
_diffrn_reflns_theta_max 27.50
_diffrn_reflns_theta_min 2.23
_diffrn_standards_decay_% 0
_diffrn_standards_interval_count 0
_diffrn_standards_interval_time 0
_diffrn_standards_number 0
_exptl_absorpt_coefficient_mu 0.101
_exptl_absorpt_correction_type none
_exptl_crystal_colour orange
_exptl_crystal_density_diffrn 1.356
_exptl_crystal_density_method 'not measured'
_exptl_crystal_description prism
_exptl_crystal_F_000 488
_exptl_crystal_size_max 0.30
_exptl_crystal_size_mid 0.25
_exptl_crystal_size_min 0.05
_refine_diff_density_max 0.248
_refine_diff_density_min -0.204
_refine_ls_extinction_method none
_refine_ls_goodness_of_fit_ref 1.062
_refine_ls_hydrogen_treatment mixed
_refine_ls_matrix_type full
_refine_ls_number_parameters 302
_refine_ls_number_reflns 2576
_refine_ls_number_restraints 2
_refine_ls_restrained_S_all 1.062
_refine_ls_R_factor_all 0.0351
_refine_ls_R_factor_gt 0.0323
_refine_ls_shift/su_max 0.001
_refine_ls_shift/su_mean 0.001
_refine_ls_structure_factor_coef Fsqd
_refine_ls_weighting_details 'calc w=1/[\s^2^(Fo^2^)+(0.0491P)^2^+0.1273P] where P=(Fo^2^+2Fc^2^)/3'
_refine_ls_weighting_scheme calc
_refine_ls_wR_factor_gt 0.0803
_refine_ls_wR_factor_ref 0.0824
_reflns_number_gt 2433
_reflns_number_total 2576
_reflns_threshold_expression I>2\s(I)
_cod_data_source_file hb6345.cif
_cod_data_source_block I
_cod_original_sg_symbol_H-M 'P c'
_cod_database_code 2231494
_cod_database_fobs_code 2231494

loop_
_symmetry_equiv_pos_as_xyz
'x, y, z'
'x, -y, z+1/2'

loop_
_atom_site_type_symbol
_atom_site_label
_atom_site_fract_x
_atom_site_fract_y
_atom_site_fract_z
_atom_site_U_iso_or_equiv
_atom_site_adp_type
_atom_site_calc_flag
_atom_site_refinement_flags
_atom_site_occupancy
_atom_site_symmetry_multiplicity
O O1 0.50254(17) 0.07085(17) 0.49935(10) 0.0174(3) Uani d . 1 1
O O2 0.69328(17) 0.04190(19) 0.83437(11) 0.0204(3) Uani d . 1 1
O O3 0.79441(18) 0.4985(2) 0.67354(12) 0.0221(3) Uani d . 1 1
H H3 0.777(4) 0.526(4) 0.612(3) 0.042(9) Uiso d . 1 1
O O4 0.68542(17) 0.51474(19) 0.49826(11) 0.0198(3) Uani d . 1 1
O O5 0.01705(16) 0.23344(18) 0.10555(10) 0.0178(3) Uani d . 1 1
O O6 0.06369(19) 0.0284(2) 0.22016(12) 0.0251(4) Uani d . 1 1
O O7 0.05288(16) 0.41671(18) -0.02881(10) 0.0187(3) Uani d . 1 1
O O8 0.05354(17) 0.66810(19) -0.10124(11) 0.0210(3) Uani d . 1 1
C C1 0.4074(2) -0.0676(2) 0.49859(16) 0.0181(4) Uani d . 1 1
C C2 0.3732(3) -0.1334(3) 0.39786(16) 0.0237(5) Uani d . 1 1
H H2A 0.4635 -0.1720 0.3874 0.036 Uiso calc R 1 1
H H2B 0.3304 -0.0482 0.3520 0.036 Uiso calc R 1 1
H H2C 0.3036 -0.2224 0.3894 0.036 Uiso calc R 1 1
C C3 0.2692(2) -0.0069(3) 0.51717(18) 0.0228(5) Uani d . 1 1
H H3A 0.2199 0.0701 0.4675 0.034 Uiso calc R 1 1
H H3B 0.2949 0.0460 0.5795 0.034 Uiso calc R 1 1
H H3C 0.2038 -0.0975 0.5165 0.034 Uiso calc R 1 1
C C4 0.4918(2) -0.1879(3) 0.57238(15) 0.0194(4) Uani d . 1 1
H H4A 0.5793 -0.2241 0.5559 0.023 Uiso calc R 1 1
H H4B 0.4295 -0.2829 0.5718 0.023 Uiso calc R 1 1
C C5 0.5390(2) -0.1138(3) 0.67197(15) 0.0193(4) Uani d . 1 1
H H5A 0.4542 -0.1096 0.6969 0.023 Uiso calc R 1 1
H H5B 0.6152 -0.1819 0.7153 0.023 Uiso calc R 1 1
C C6 0.5981(2) 0.0529(2) 0.66954(15) 0.0160(4) Uani d . 1 1
C C7 0.5763(2) 0.1365(3) 0.58478(15) 0.0149(4) Uani d . 1 1
C C8 0.6366(2) 0.2927(3) 0.58144(15) 0.0148(4) Uani d . 1 1
C C9 0.7257(2) 0.3568(3) 0.66940(15) 0.0166(4) Uani d . 1 1
C C10 0.7437(2) 0.2780(3) 0.75539(15) 0.0174(4) Uani d . 1 1
H H10 0.7988 0.3259 0.8137 0.021 Uiso calc R 1 1
C C11 0.6798(2) 0.1281(3) 0.75453(15) 0.0161(4) Uani d . 1 1
C C12 0.7820(3) 0.1083(3) 0.92334(15) 0.0225(5) Uani d . 1 1
H H12A 0.7826 0.0346 0.9753 0.034 Uiso calc R 1 1
H H12B 0.7416 0.2120 0.9342 0.034 Uiso calc R 1 1
H H12C 0.8822 0.1233 0.9211 0.034 Uiso calc R 1 1
C C13 0.6066(2) 0.3942(3) 0.49629(14) 0.0150(4) Uani d . 1 1
C C14 0.4826(2) 0.3661(3) 0.41004(15) 0.0163(4) Uani d . 1 1
H H14 0.4162 0.2807 0.4081 0.020 Uiso calc R 1 1
C C15 0.4642(2) 0.4620(3) 0.33424(15) 0.0167(4) Uani d . 1 1
H H15 0.5348 0.5446 0.3407 0.020 Uiso calc R 1 1
C C16 0.3495(2) 0.4553(3) 0.24339(15) 0.0160(4) Uani d . 1 1
C C17 0.3573(2) 0.5633(2) 0.17258(15) 0.0178(4) Uani d . 1 1
H H17 0.4318 0.6428 0.1869 0.021 Uiso calc R 1 1
C C18 0.2588(2) 0.5565(3) 0.08200(15) 0.0174(4) Uani d . 1 1
H H18 0.2660 0.6310 0.0349 0.021 Uiso calc R 1 1
C C19 0.1493(2) 0.4408(3) 0.05985(14) 0.0163(4) Uani d . 1 1
C C20 0.1330(2) 0.3372(2) 0.13222(15) 0.0147(4) Uani d . 1 1
C C21 0.2341(2) 0.3429(2) 0.22193(15) 0.0159(4) Uani d . 1 1
H H21 0.2257 0.2703 0.2697 0.019 Uiso calc R 1 1
C C22 -0.0247(2) 0.1575(3) 0.18001(15) 0.0201(4) Uani d . 1 1
H H22A -0.0210 0.2375 0.2303 0.024 Uiso calc R 1 1
H H22B -0.1270 0.1199 0.1543 0.024 Uiso calc R 1 1
C C23 0.0360(3) -0.1112(3) 0.16131(19) 0.0282(5) Uani d . 1 1
H H23A 0.1017 -0.1979 0.1934 0.042 Uiso calc R 1 1
H H23B 0.0531 -0.0866 0.1006 0.042 Uiso calc R 1 1
H H23C -0.0657 -0.1451 0.1496 0.042 Uiso calc R 1 1
C C24 0.0800(2) 0.5048(3) -0.10506(15) 0.0178(4) Uani d . 1 1
H H24A 0.1831 0.4887 -0.1030 0.021 Uiso calc R 1 1
H H24B 0.0171 0.4616 -0.1664 0.021 Uiso calc R 1 1
C C25 -0.0952(3) 0.7036(3) -0.10670(18) 0.0271(5) Uani d . 1 1
H H25A -0.1074 0.8200 -0.1034 0.041 Uiso calc R 1 1
H H25B -0.1188 0.6520 -0.0535 0.041 Uiso calc R 1 1
H H25C -0.1607 0.6630 -0.1670 0.041 Uiso calc R 1 1

loop_
_atom_site_aniso_label
_atom_site_aniso_U_11
_atom_site_aniso_U_22
_atom_site_aniso_U_33
_atom_site_aniso_U_12
_atom_site_aniso_U_13
_atom_site_aniso_U_23
O1 0.0221(8) 0.0131(7) 0.0157(7) -0.0047(6) 0.0039(6) -0.0013(6)
O2 0.0239(8) 0.0202(8) 0.0156(7) -0.0001(6) 0.0038(6) 0.0013(6)
O3 0.0244(8) 0.0185(8) 0.0178(8) -0.0070(6) -0.0018(6) 0.0009(6)
O4 0.0205(8) 0.0183(8) 0.0175(7) -0.0055(6) 0.0013(6) 0.0006(6)
O5 0.0174(7) 0.0182(8) 0.0161(7) -0.0057(6) 0.0026(6) 0.0007(6)
O6 0.0279(9) 0.0205(8) 0.0221(8) -0.0044(7) 0.0004(7) 0.0051(6)
O7 0.0202(8) 0.0189(8) 0.0149(7) -0.0030(6) 0.0023(6) 0.0022(6)
O8 0.0227(8) 0.0182(8) 0.0206(8) 0.0002(6) 0.0044(7) 0.0026(6)
C1 0.0199(11) 0.0120(10) 0.0202(10) -0.0048(8) 0.0030(8) -0.0014(8)
C2 0.0278(12) 0.0180(11) 0.0216(11) -0.0053(9) 0.0019(10) -0.0033(9)
C3 0.0165(10) 0.0197(10) 0.0313(12) 0.0002(8) 0.0061(9) 0.0020(9)
C4 0.0200(11) 0.0128(10) 0.0226(11) -0.0019(8) 0.0024(9) 0.0000(8)
C5 0.0209(11) 0.0150(10) 0.0191(11) -0.0016(8) 0.0020(9) 0.0025(8)
C6 0.0150(10) 0.0137(10) 0.0192(10) 0.0007(8) 0.0050(8) 0.0002(8)
C7 0.0116(9) 0.0144(10) 0.0179(10) 0.0010(7) 0.0032(8) -0.0017(8)
C8 0.0133(10) 0.0140(10) 0.0165(9) 0.0000(8) 0.0035(8) -0.0017(7)
C9 0.0146(10) 0.0151(10) 0.0194(11) 0.0007(8) 0.0039(8) -0.0004(8)
C10 0.0149(10) 0.0189(10) 0.0161(10) 0.0004(8) 0.0010(8) -0.0016(8)
C11 0.0134(10) 0.0181(10) 0.0167(10) 0.0031(8) 0.0044(8) 0.0030(8)
C12 0.0289(12) 0.0225(11) 0.0134(10) 0.0044(10) 0.0022(9) 0.0010(9)
C13 0.0143(10) 0.0139(10) 0.0167(10) 0.0004(8) 0.0046(8) -0.0009(7)
C14 0.0162(10) 0.0134(10) 0.0179(10) -0.0016(8) 0.0030(8) -0.0014(8)
C15 0.0178(10) 0.0138(10) 0.0188(10) -0.0012(8) 0.0058(8) -0.0023(8)
C16 0.0167(10) 0.0150(10) 0.0169(10) -0.0001(8) 0.0058(8) -0.0005(8)
C17 0.0203(11) 0.0139(10) 0.0189(10) -0.0024(8) 0.0055(8) -0.0005(8)
C18 0.0190(10) 0.0162(11) 0.0172(10) -0.0007(8) 0.0059(8) 0.0018(8)
C19 0.0189(10) 0.0152(10) 0.0140(10) 0.0018(8) 0.0037(8) -0.0006(8)
C20 0.0156(10) 0.0106(9) 0.0189(10) -0.0005(8) 0.0065(8) -0.0020(8)
C21 0.0166(10) 0.0143(10) 0.0170(10) 0.0006(8) 0.0054(8) 0.0016(8)
C22 0.0206(11) 0.0229(11) 0.0169(10) -0.0047(9) 0.0057(9) -0.0004(8)
C23 0.0282(13) 0.0222(12) 0.0345(14) -0.0057(10) 0.0099(11) -0.0002(10)
C24 0.0186(10) 0.0193(11) 0.0149(10) 0.0002(8) 0.0043(8) 0.0020(8)
C25 0.0267(13) 0.0280(12) 0.0260(12) 0.0072(10) 0.0070(10) 0.0006(10)

loop_
_atom_type_symbol
_atom_type_description
_atom_type_scat_dispersion_real
_atom_type_scat_dispersion_imag
_atom_type_scat_source
C C 0.0033 0.0000 'International Tables Vol C Tables 4.2.6.8 and 6.1.1.4'
H H 0.0000 0.0000 'International Tables Vol C Tables 4.2.6.8 and 6.1.1.4'
O O 0.0106 0.0000 'International Tables Vol C Tables 4.2.6.8 and 6.1.1.4'

loop_
_geom_angle_atom_site_label_1
_geom_angle_atom_site_label_2
_geom_angle_atom_site_label_3
_geom_angle
C7 O1 C1 118.07(16)
C11 O2 C12 117.60(17)
C9 O3 H3 104(2)
C20 O5 C22 116.93(16)
C22 O6 C23 113.33(18)
C19 O7 C24 116.34(16)
C24 O8 C25 113.00(18)
O1 C1 C4 108.51(17)
O1 C1 C3 108.19(17)
C4 C1 C3 113.25(18)
O1 C1 C2 103.86(16)
C4 C1 C2 111.78(18)
C3 C1 C2 110.74(19)
C1 C2 H2A 109.5
C1 C2 H2B 109.5
H2A C2 H2B 109.5
C1 C2 H2C 109.5
H2A C2 H2C 109.5
H2B C2 H2C 109.5
C1 C3 H3A 109.5
C1 C3 H3B 109.5
H3A C3 H3B 109.5
C1 C3 H3C 109.5
H3A C3 H3C 109.5
H3B C3 H3C 109.5
C1 C4 C5 111.09(18)
C1 C4 H4A 109.4
C5 C4 H4A 109.4
C1 C4 H4B 109.4
C5 C4 H4B 109.4
H4A C4 H4B 108.0
C6 C5 C4 110.70(17)
C6 C5 H5A 109.5
C4 C5 H5A 109.5
C6 C5 H5B 109.5
C4 C5 H5B 109.5
H5A C5 H5B 108.1
C7 C6 C11 117.93(19)
C7 C6 C5 121.93(19)
C11 C6 C5 120.13(18)
O1 C7 C6 121.74(18)
O1 C7 C8 115.87(17)
C6 C7 C8 122.31(19)
C9 C8 C7 116.57(18)
C9 C8 C13 118.11(18)
C7 C8 C13 125.21(18)
O3 C9 C10 116.71(19)
O3 C9 C8 121.45(19)
C10 C9 C8 121.84(19)
C9 C10 C11 118.90(19)
C9 C10 H10 120.5
C11 C10 H10 120.5
O2 C11 C10 122.98(19)
O2 C11 C6 114.77(18)
C10 C11 C6 122.24(19)
O2 C12 H12A 109.5
O2 C12 H12B 109.5
H12A C12 H12B 109.5
O2 C12 H12C 109.5
H12A C12 H12C 109.5
H12B C12 H12C 109.5
O4 C13 C8 118.78(18)
O4 C13 C14 118.10(18)
C8 C13 C14 123.03(18)
C15 C14 C13 119.54(19)
C15 C14 H14 120.2
C13 C14 H14 120.2
C14 C15 C16 128.0(2)
C14 C15 H15 116.0
C16 C15 H15 116.0
C17 C16 C21 118.45(19)
C17 C16 C15 117.75(19)
C21 C16 C15 123.77(18)
C18 C17 C16 121.24(19)
C18 C17 H17 119.4
C16 C17 H17 119.4
C17 C18 C19 120.12(19)
C17 C18 H18 119.9
C19 C18 H18 119.9
O7 C19 C18 124.78(18)
O7 C19 C20 115.63(18)
C18 C19 C20 119.59(19)
O5 C20 C21 124.72(18)
O5 C20 C19 115.73(18)
C21 C20 C19 119.53(18)
C20 C21 C16 120.83(18)
C20 C21 H21 119.6
C16 C21 H21 119.6
O6 C22 O5 113.22(18)
O6 C22 H22A 108.9
O5 C22 H22A 108.9
O6 C22 H22B 108.9
O5 C22 H22B 108.9
H22A C22 H22B 107.7
O6 C23 H23A 109.5
O6 C23 H23B 109.5
H23A C23 H23B 109.5
O6 C23 H23C 109.5
H23A C23 H23C 109.5
H23B C23 H23C 109.5
O8 C24 O7 113.05(17)
O8 C24 H24A 109.0
O7 C24 H24A 109.0
O8 C24 H24B 109.0
O7 C24 H24B 109.0
H24A C24 H24B 107.8
O8 C25 H25A 109.5
O8 C25 H25B 109.5
H25A C25 H25B 109.5
O8 C25 H25C 109.5
H25A C25 H25C 109.5
H25B C25 H25C 109.5

loop_
_geom_bond_atom_site_label_1
_geom_bond_atom_site_label_2
_geom_bond_distance
O1 C7 1.358(3)
O1 C1 1.469(2)
O2 C11 1.351(3)
O2 C12 1.440(3)
O3 C9 1.344(3)
O3 H3 0.90(4)
O4 C13 1.253(3)
O5 C20 1.369(2)
O5 C22 1.426(2)
O6 C22 1.387(3)
O6 C23 1.427(3)
O7 C19 1.368(3)
O7 C24 1.431(2)
O8 C24 1.388(3)
O8 C25 1.436(3)
C1 C4 1.519(3)
C1 C3 1.520(3)
C1 C2 1.523(3)
C2 H2A 0.9800
C2 H2B 0.9800
C2 H2C 0.9800
C3 H3A 0.9800
C3 H3B 0.9800
C3 H3C 0.9800
C4 C5 1.529(3)
C4 H4A 0.9900
C4 H4B 0.9900
C5 C6 1.504(3)
C5 H5A 0.9900
C5 H5B 0.9900
C6 C7 1.390(3)
C6 C11 1.407(3)
C7 C8 1.431(3)
C8 C9 1.423(3)
C8 C13 1.467(3)
C9 C10 1.391(3)
C10 C11 1.390(3)
C10 H10 0.9500
C12 H12A 0.9800
C12 H12B 0.9800
C12 H12C 0.9800
C13 C14 1.472(3)
C14 C15 1.341(3)
C14 H14 0.9500
C15 C16 1.454(3)
C15 H15 0.9500
C16 C17 1.397(3)
C16 C21 1.410(3)
C17 C18 1.384(3)
C17 H17 0.9500
C18 C19 1.389(3)
C18 H18 0.9500
C19 C20 1.418(3)
C20 C21 1.383(3)
C21 H21 0.9500
C22 H22A 0.9900
C22 H22B 0.9900
C23 H23A 0.9800
C23 H23B 0.9800
C23 H23C 0.9800
C24 H24A 0.9900
C24 H24B 0.9900
C25 H25A 0.9800
C25 H25B 0.9800
C25 H25C 0.9800

loop_
_geom_hbond_atom_site_label_D
_geom_hbond_atom_site_label_H
_geom_hbond_atom_site_label_A
_geom_hbond_distance_DH
_geom_hbond_distance_HA
_geom_hbond_distance_DA
_geom_hbond_angle_DHA
_geom_hbond_publ_flag
O3 H3 O4 0.90(4) 1.65(4) 2.480(2) 153(3) yes

loop_
_geom_torsion_atom_site_label_1
_geom_torsion_atom_site_label_2
_geom_torsion_atom_site_label_3
_geom_torsion_atom_site_label_4
_geom_torsion
C7 O1 C1 C4 -47.8(2)
C7 O1 C1 C3 75.5(2)
C7 O1 C1 C2 -166.83(18)
O1 C1 C4 C5 60.1(2)
C3 C1 C4 C5 -60.0(2)
C2 C1 C4 C5 174.09(18)
C1 C4 C5 C6 -43.8(2)
C4 C5 C6 C7 14.6(3)
C4 C5 C6 C11 -164.52(19)
C1 O1 C7 C6 18.7(3)
C1 O1 C7 C8 -164.55(17)
C11 C6 C7 O1 177.99(18)
C5 C6 C7 O1 -1.2(3)
C11 C6 C7 C8 1.5(3)
C5 C6 C7 C8 -177.66(19)
O1 C7 C8 C9 -174.29(17)
C6 C7 C8 C9 2.4(3)
O1 C7 C8 C13 9.6(3)
C6 C7 C8 C13 -173.71(19)
C7 C8 C9 O3 176.20(19)
C13 C8 C9 O3 -7.4(3)
C7 C8 C9 C10 -5.1(3)
C13 C8 C9 C10 171.26(19)
O3 C9 C10 C11 -177.43(19)
C8 C9 C10 C11 3.8(3)
C12 O2 C11 C10 -1.9(3)
C12 O2 C11 C6 176.82(18)
C9 C10 C11 O2 179.01(19)
C9 C10 C11 C6 0.4(3)
C7 C6 C11 O2 178.28(17)
C5 C6 C11 O2 -2.6(3)
C7 C6 C11 C10 -3.0(3)
C5 C6 C11 C10 176.19(19)
C9 C8 C13 O4 16.7(3)
C7 C8 C13 O4 -167.3(2)
C9 C8 C13 C14 -159.84(19)
C7 C8 C13 C14 16.2(3)
O4 C13 C14 C15 4.9(3)
C8 C13 C14 C15 -178.5(2)
C13 C14 C15 C16 -179.6(2)
C14 C15 C16 C17 -176.5(2)
C14 C15 C16 C21 1.3(3)
C21 C16 C17 C18 -2.9(3)
C15 C16 C17 C18 175.06(19)
C16 C17 C18 C19 0.0(3)
C24 O7 C19 C18 7.9(3)
C24 O7 C19 C20 -171.75(17)
C17 C18 C19 O7 -175.3(2)
C17 C18 C19 C20 4.3(3)
C22 O5 C20 C21 17.4(3)
C22 O5 C20 C19 -164.53(18)
O7 C19 C20 O5 -4.1(3)
C18 C19 C20 O5 176.19(18)
O7 C19 C20 C21 174.01(18)
C18 C19 C20 C21 -5.7(3)
O5 C20 C21 C16 -179.29(19)
C19 C20 C21 C16 2.7(3)
C17 C16 C21 C20 1.5(3)
C15 C16 C21 C20 -176.33(19)
C23 O6 C22 O5 -75.0(2)
C20 O5 C22 O6 -79.4(2)
C25 O8 C24 O7 -60.4(2)
C19 O7 C24 O8 -70.3(2)

loop_
_cod_related_entry_id
_cod_related_entry_database
_cod_related_entry_code
1 ChemSpider 30656931
